data_7232116
loop_
_publ_author_name
'Rani, Jyoti'
'Kaur, Gurkiran'
'Sushila, Sushila'
'Diksha, Diksha'
'Yadav, Rashmi'
'Kataria, Ramesh'
'Venugopalan, Paloth'
'Natarajan, Palani'
'Chaudhary, Arvind'
'Patra, Ranjan'

_publ_section_title
;
 Wheel-and-axle topology-driven halogen bonds: formation of ladder, 1D and
 2D networks in hexa-coordinated Sn(iv) porphyrins
;
_journal_issue 7
_journal_name_full CrystEngComm
_journal_page_first 1150
_journal_paper_doi 10.1039/C8CE01877D
_journal_volume 21
_journal_year 2019
_chemical_formula_sum 'C64 H46 I6 N4 O4 Sn'
_chemical_formula_weight 1815.14
_chemical_name_common 4-Iodobenzoate-tin-tetraiodoporphrin
_space_group_crystal_system triclinic
_space_group_IT_number 2
_space_group_name_Hall '-P 1'
_space_group_name_H-M_alt 'P -1'
_symmetry_space_group_name_Hall '-P 1'
_symmetry_space_group_name_H-M 'P -1'
_atom_sites_solution_hydrogens geom
_audit_creation_method SHELXL-2018/3
_audit_update_record
;
2018-10-31 deposited with the CCDC.
2019-01-02 downloaded from the CCDC.
;
_cell_angle_alpha 101.800(3)
_cell_angle_beta 102.572(4)
_cell_angle_gamma 93.998(3)
_cell_formula_units_Z 1
_cell_length_a 9.5953(5)
_cell_length_b 10.9758(3)
_cell_length_c 15.4396(6)
_cell_measurement_reflns_used 11860
_cell_measurement_temperature 293(2)
_cell_measurement_theta_max 26.6880
_cell_measurement_theta_min 3.4290
_cell_volume 1542.37(11)
_computing_cell_refinement 'CrysAlisPro 1.171.39.33c (Rigaku OD, 2017)'
_computing_data_collection 'CrysAlisPro 1.171.39.33c (Rigaku OD, 2017)'
_computing_data_reduction 'CrysAlisPro 1.171.39.33c (Rigaku OD, 2017)'
_computing_molecular_graphics SHELX
_computing_structure_refinement 'SHELXL-2018/3 (Sheldrick, 2018)'
_computing_structure_solution 'SHELXT 2014/5 (Sheldrick, 2014)'
_diffrn_ambient_temperature 293(2)
_diffrn_measured_fraction_theta_full 0.993
_diffrn_measured_fraction_theta_max 0.993
_diffrn_measurement_device_type 'SuperNova, Single source at offset/far, HyPix3000'
_diffrn_measurement_method '\w scans'
_diffrn_radiation_type MoK\a
_diffrn_radiation_wavelength 0.71073
_diffrn_reflns_av_R_equivalents 0.0855
_diffrn_reflns_av_unetI/netI 0.0691
_diffrn_reflns_Laue_measured_fraction_full 0.993
_diffrn_reflns_Laue_measured_fraction_max 0.993
_diffrn_reflns_limit_h_max 11
_diffrn_reflns_limit_h_min -11
_diffrn_reflns_limit_k_max 12
_diffrn_reflns_limit_k_min -13
_diffrn_reflns_limit_l_max 18
_diffrn_reflns_limit_l_min -18
_diffrn_reflns_number 17931
_diffrn_reflns_point_group_measured_fraction_full 0.993
_diffrn_reflns_point_group_measured_fraction_max 0.993
_diffrn_reflns_theta_full 24.999
_diffrn_reflns_theta_max 24.999
_diffrn_reflns_theta_min 3.446
_diffrn_source 'micro-focus sealed X-ray tube'
_exptl_absorpt_coefficient_mu 3.466
_exptl_absorpt_correction_T_max 1.00000
_exptl_absorpt_correction_T_min 0.49202
_exptl_absorpt_correction_type multi-scan
_exptl_absorpt_process_details
;
CrysAlisPro 1.171.39.46 (Rigaku Oxford Diffraction, 2018)
Empirical absorption correction using spherical harmonics,
 implemented in SCALE3 ABSPACK scaling algorithm.
;
_exptl_crystal_colour purple
_exptl_crystal_density_diffrn 1.954
_exptl_crystal_description Block
_exptl_crystal_F_000 858
_exptl_crystal_size_max 0.140
_exptl_crystal_size_mid 0.120
_exptl_crystal_size_min 0.110
_refine_diff_density_max 1.064
_refine_diff_density_min -1.199
_refine_diff_density_rms 0.158
_refine_ls_extinction_method none
_refine_ls_goodness_of_fit_ref 1.027
_refine_ls_hydrogen_treatment constr
_refine_ls_matrix_type full
_refine_ls_number_parameters 358
_refine_ls_number_reflns 5403
_refine_ls_number_restraints 33
_refine_ls_restrained_S_all 1.030
_refine_ls_R_factor_all 0.0817
_refine_ls_R_factor_gt 0.0610
_refine_ls_shift/su_max 0.001
_refine_ls_shift/su_mean 0.000
_refine_ls_structure_factor_coef Fsqd
_refine_ls_weighting_details 'w=1/[\s^2^(Fo^2^)+(0.1221P)^2^] where P=(Fo^2^+2Fc^2^)/3'
_refine_ls_weighting_scheme calc
_refine_ls_wR_factor_gt 0.1766
_refine_ls_wR_factor_ref 0.1995
_reflns_Friedel_coverage 0.000
_reflns_number_gt 3776
_reflns_number_total 5403
_reflns_threshold_expression 'I > 2\s(I)'
_cod_data_source_file c8ce01877d2.cif
_cod_data_source_block shelx
_cod_depositor_comments 'Adding full bibliography for 7232116--7232123.cif.'
_cod_database_code 7232116
_shelx_shelxl_version_number 2018/3
_shelx_space_group_comment
;
The symmetry employed for this shelxl refinement is uniquely defined
by the following loop, which should always be used as a source of
symmetry information in preference to the above space-group names.
They are only intended as comments.
;
_shelx_estimated_absorpt_t_min 0.643
_shelx_estimated_absorpt_t_max 0.702

loop_
_space_group_symop_operation_xyz
'x, y, z'
'-x, -y, -z'

loop_
_atom_site_label
_atom_site_type_symbol
_atom_site_fract_x
_atom_site_fract_y
_atom_site_fract_z
_atom_site_U_iso_or_equiv
_atom_site_adp_type
_atom_site_occupancy
_atom_site_site_symmetry_order
_atom_site_calc_flag
_atom_site_refinement_flags_posn
_atom_site_refinement_flags_adp
_atom_site_refinement_flags_occupancy
Sn1 Sn 0.000000 0.500000 0.500000 0.0396(2) Uani 1 2 d S . P
I1 I -0.75504(7) 1.02397(6) 0.62380(5) 0.0848(3) Uani 1 1 d . . .
I2 I -0.61432(9) 0.17978(9) -0.11522(5) 0.1150(4) Uani 1 1 d . . .
I3 I -0.12867(11) 0.05825(7) 0.91350(5) 0.1059(4) Uani 1 1 d . . .
N1 N -0.0054(6) 0.6485(5) 0.6093(4) 0.0428(13) Uani 1 1 d . . .
N2 N -0.2017(6) 0.5306(5) 0.4307(4) 0.0463(14) Uani 1 1 d . . .
O1 O -0.0765(5) 0.3689(4) 0.5652(4) 0.0538(13) Uani 1 1 d . . .
O2 O -0.2542(6) 0.4587(5) 0.6130(4) 0.0727(17) Uani 1 1 d . . .
C1 C 0.0906(8) 0.6778(6) 0.6899(5) 0.0473(17) Uani 1 1 d . . .
C2 C 0.0393(9) 0.7719(6) 0.7513(6) 0.058(2) Uani 1 1 d . . .
H2A H 0.085752 0.810721 0.811045 0.069 Uiso 1 1 calc R U .
C3 C -0.0900(8) 0.7922(6) 0.7043(5) 0.0519(18) Uani 1 1 d . . .
H3A H -0.149288 0.847895 0.726732 0.062 Uiso 1 1 calc R U .
C4 C -0.1199(8) 0.7162(6) 0.6171(5) 0.0475(17) Uani 1 1 d . . .
C5 C -0.2500(7) 0.7043(6) 0.5462(5) 0.0458(17) Uani 1 1 d . . .
C6 C -0.2814(7) 0.6224(6) 0.4618(5) 0.0447(17) Uani 1 1 d . . .
C7 C -0.4018(8) 0.6195(7) 0.3911(6) 0.057(2) Uani 1 1 d . . .
H7A H -0.473983 0.671556 0.393771 0.068 Uiso 1 1 calc R U .
C8 C -0.3965(8) 0.5284(7) 0.3180(6) 0.061(2) Uani 1 1 d . . .
H8A H -0.464154 0.506830 0.262500 0.074 Uiso 1 1 calc R U .
C9 C -0.2694(7) 0.4724(6) 0.3416(5) 0.0479(17) Uani 1 1 d . . .
C10 C -0.2193(7) 0.3750(6) 0.2859(5) 0.0456(16) Uani 1 1 d . . .
C11 C -0.3620(8) 0.7826(6) 0.5706(5) 0.0481(18) Uani 1 1 d . . .
C12 C -0.3378(8) 0.9127(6) 0.5939(5) 0.0515(18) Uani 1 1 d . . .
H12A H -0.247084 0.953708 0.599497 0.062 Uiso 1 1 calc R U .
C13 C -0.4498(9) 0.9810(7) 0.6089(6) 0.059(2) Uani 1 1 d . . .
H13A H -0.434325 1.068152 0.622551 0.070 Uiso 1 1 calc R U .
C14 C -0.5833(8) 0.9223(7) 0.6039(5) 0.0520(18) Uani 1 1 d . . .
C15 C -0.6067(10) 0.7929(7) 0.5831(6) 0.067(2) Uani 1 1 d . . .
H15A H -0.696496 0.752155 0.580064 0.081 Uiso 1 1 calc R U .
C16 C -0.4962(8) 0.7243(6) 0.5669(6) 0.056(2) Uani 1 1 d . . .
H16A H -0.512328 0.637238 0.553210 0.068 Uiso 1 1 calc R U .
C17 C -0.3100(8) 0.3283(7) 0.1917(5) 0.0511(18) Uani 1 1 d . . .
C18 C -0.3932(11) 0.2139(8) 0.1667(8) 0.084(3) Uani 1 1 d . . .
H18A H -0.390150 0.163998 0.208911 0.101 Uiso 1 1 calc R U .
C19 C -0.4816(12) 0.1711(9) 0.0799(7) 0.085(3) Uani 1 1 d . . .
H19A H -0.538318 0.094089 0.064655 0.102 Uiso 1 1 calc R U .
C20 C -0.4849(9) 0.2426(10) 0.0171(7) 0.078(3) Uani 1 1 d . . .
C21 C -0.4028(11) 0.3597(9) 0.0415(7) 0.078(3) Uani 1 1 d . . .
H21A H -0.407184 0.409608 -0.000750 0.094 Uiso 1 1 calc R U .
C22 C -0.3156(10) 0.4018(8) 0.1274(6) 0.067(2) Uani 1 1 d . . .
H22A H -0.260203 0.479417 0.142852 0.080 Uiso 1 1 calc R U .
C23 C -0.1654(8) 0.3847(6) 0.6148(6) 0.0509(18) Uani 1 1 d . . .
C24 C -0.1569(8) 0.3042(6) 0.6852(5) 0.0504(18) Uani 1 1 d . . .
C25 C -0.2502(9) 0.3147(8) 0.7406(6) 0.064(2) Uani 1 1 d . . .
H25A H -0.320047 0.369025 0.734389 0.077 Uiso 1 1 calc R U .
C26 C -0.2414(11) 0.2447(8) 0.8062(7) 0.075(3) Uani 1 1 d . . .
H26A H -0.305431 0.251684 0.843801 0.090 Uiso 1 1 calc R U .
C27 C -0.1398(10) 0.1665(7) 0.8155(6) 0.067(2) Uani 1 1 d . . .
C28 C -0.0453(10) 0.1509(8) 0.7584(7) 0.072(2) Uani 1 1 d . . .
H28A H 0.021790 0.093979 0.763453 0.086 Uiso 1 1 calc R U .
C29 C -0.0542(9) 0.2228(8) 0.6942(7) 0.068(2) Uani 1 1 d . . .
H29A H 0.009808 0.216219 0.656558 0.082 Uiso 1 1 calc R U .
C32 C 0.2194(19) 0.3567(15) 0.1193(16) 0.200(8) Uani 1 1 d D U .
H32A H 0.220449 0.321991 0.171618 0.300 Uiso 1 1 calc R U .
H32B H 0.230058 0.292419 0.069505 0.300 Uiso 1 1 calc R U .
H32C H 0.297246 0.422888 0.133490 0.300 Uiso 1 1 calc R U .
C31 C 0.079(2) 0.4082(17) 0.0930(12) 0.206(8) Uani 1 1 d D U .
H31A H 0.001260 0.340993 0.080499 0.248 Uiso 1 1 calc R U .
H31B H 0.068346 0.471263 0.144386 0.248 Uiso 1 1 calc R U .
C30 C 0.0643(12) 0.4652(14) 0.0118(12) 0.159(6) Uani 1 1 d D U .
H30A H 0.062497 0.398751 -0.040769 0.190 Uiso 1 1 calc R U .
H30B H 0.150351 0.522897 0.021082 0.190 Uiso 1 1 calc R U .

loop_
_atom_site_aniso_label
_atom_site_aniso_U_11
_atom_site_aniso_U_22
_atom_site_aniso_U_33
_atom_site_aniso_U_23
_atom_site_aniso_U_13
_atom_site_aniso_U_12
Sn1 0.0352(4) 0.0408(4) 0.0421(5) 0.0087(3) 0.0068(3) 0.0094(3)
I1 0.0792(5) 0.1025(5) 0.0843(6) 0.0200(4) 0.0317(4) 0.0527(4)
I2 0.0896(6) 0.1658(8) 0.0608(5) -0.0021(5) -0.0154(4) 0.0099(5)
I3 0.1643(9) 0.0904(5) 0.0800(6) 0.0422(4) 0.0389(6) 0.0298(5)
N1 0.035(3) 0.045(3) 0.047(4) 0.009(3) 0.004(3) 0.013(2)
N2 0.040(3) 0.050(3) 0.048(4) 0.009(3) 0.008(3) 0.013(3)
O1 0.059(3) 0.048(3) 0.061(4) 0.014(2) 0.026(3) 0.007(2)
O2 0.061(4) 0.080(4) 0.094(5) 0.044(3) 0.027(3) 0.024(3)
C1 0.045(4) 0.051(4) 0.046(5) 0.012(3) 0.008(4) 0.011(3)
C2 0.059(5) 0.052(4) 0.055(5) 0.002(4) 0.007(4) 0.018(4)
C3 0.057(5) 0.055(4) 0.039(4) -0.002(3) 0.006(4) 0.024(4)
C4 0.051(4) 0.044(4) 0.051(5) 0.016(3) 0.014(4) 0.014(3)
C5 0.039(4) 0.038(3) 0.059(5) 0.007(3) 0.011(4) 0.013(3)
C6 0.040(4) 0.040(3) 0.056(5) 0.011(3) 0.010(4) 0.014(3)
C7 0.047(4) 0.057(4) 0.063(6) 0.012(4) 0.005(4) 0.018(4)
C8 0.045(5) 0.068(5) 0.055(5) -0.001(4) -0.011(4) 0.015(4)
C9 0.033(4) 0.052(4) 0.055(5) 0.013(4) 0.001(3) 0.010(3)
C10 0.040(4) 0.053(4) 0.038(4) 0.004(3) 0.001(3) 0.011(3)
C11 0.055(5) 0.044(4) 0.043(5) 0.007(3) 0.006(4) 0.016(3)
C12 0.042(4) 0.047(4) 0.061(5) 0.007(3) 0.009(4) 0.008(3)
C13 0.061(5) 0.043(4) 0.068(6) 0.007(4) 0.009(4) 0.016(4)
C14 0.053(5) 0.060(4) 0.041(5) 0.003(3) 0.012(4) 0.023(4)
C15 0.064(6) 0.067(5) 0.078(7) 0.019(4) 0.029(5) 0.011(4)
C16 0.054(5) 0.042(4) 0.079(6) 0.012(4) 0.029(4) 0.009(3)
C17 0.045(4) 0.062(4) 0.039(4) -0.002(4) 0.006(4) 0.010(4)
C18 0.085(7) 0.077(6) 0.079(8) 0.008(5) 0.004(6) 0.009(5)
C19 0.090(7) 0.083(6) 0.058(6) -0.005(5) -0.007(6) -0.012(5)
C20 0.050(5) 0.107(7) 0.062(6) 0.002(6) -0.005(5) 0.016(5)
C21 0.076(7) 0.095(7) 0.068(7) 0.025(6) 0.014(6) 0.025(5)
C22 0.070(6) 0.075(5) 0.055(6) 0.011(4) 0.015(5) 0.014(4)
C23 0.044(4) 0.043(4) 0.065(5) 0.016(4) 0.005(4) 0.008(3)
C24 0.044(4) 0.050(4) 0.052(5) 0.008(3) 0.005(4) 0.003(3)
C25 0.055(5) 0.086(6) 0.057(6) 0.018(5) 0.019(4) 0.023(4)
C26 0.084(7) 0.079(5) 0.082(7) 0.034(5) 0.039(6) 0.031(5)
C27 0.076(6) 0.069(5) 0.055(6) 0.022(4) 0.008(4) 0.001(5)
C28 0.074(6) 0.064(5) 0.088(7) 0.028(5) 0.024(5) 0.029(4)
C29 0.063(6) 0.068(5) 0.093(7) 0.041(5) 0.031(5) 0.027(4)
C32 0.148(14) 0.167(13) 0.30(2) 0.024(14) 0.113(16) 0.026(11)
C31 0.193(14) 0.186(13) 0.216(15) -0.007(12) 0.065(13) -0.039(11)
C30 0.165(8) 0.151(8) 0.154(8) 0.027(6) 0.041(6) -0.009(6)

loop_
_atom_type_symbol
_atom_type_description
_atom_type_scat_dispersion_real
_atom_type_scat_dispersion_imag
_atom_type_scat_source
C C 0.0033 0.0016 'International Tables Vol C Tables 4.2.6.8 and 6.1.1.4'
H H 0.0000 0.0000 'International Tables Vol C Tables 4.2.6.8 and 6.1.1.4'
I I -0.4742 1.8119 'International Tables Vol C Tables 4.2.6.8 and 6.1.1.4'
N N 0.0061 0.0033 'International Tables Vol C Tables 4.2.6.8 and 6.1.1.4'
O O 0.0106 0.0060 'International Tables Vol C Tables 4.2.6.8 and 6.1.1.4'
Sn Sn -0.6537 1.4246 'International Tables Vol C Tables 4.2.6.8 and 6.1.1.4'

loop_
_geom_angle_atom_site_label_1
_geom_angle_atom_site_label_2
_geom_angle_atom_site_label_3
_geom_angle
_geom_angle_site_symmetry_1
_geom_angle_site_symmetry_3
N2 Sn1 N2 180.0 . 2_566
N2 Sn1 O1 95.9(2) . .
N2 Sn1 O1 84.1(2) 2_566 .
N2 Sn1 O1 84.1(2) . 2_566
N2 Sn1 O1 95.9(2) 2_566 2_566
O1 Sn1 O1 180.0 . 2_566
N2 Sn1 N1 89.9(2) . .
N2 Sn1 N1 90.1(2) 2_566 .
O1 Sn1 N1 91.2(2) . .
O1 Sn1 N1 88.8(2) 2_566 .
N2 Sn1 N1 90.1(2) . 2_566
N2 Sn1 N1 89.9(2) 2_566 2_566
O1 Sn1 N1 88.8(2) . 2_566
O1 Sn1 N1 91.2(2) 2_566 2_566
N1 Sn1 N1 180.0 . 2_566
C1 N1 C4 107.9(6) . .
C1 N1 Sn1 125.1(4) . .
C4 N1 Sn1 126.0(5) . .
C6 N2 C9 108.6(6) . .
C6 N2 Sn1 125.6(5) . .
C9 N2 Sn1 125.3(4) . .
C23 O1 Sn1 126.4(4) . .
N1 C1 C10 127.0(7) . 2_566
N1 C1 C2 108.7(6) . .
C10 C1 C2 124.2(7) 2_566 .
C3 C2 C1 106.0(7) . .
C3 C2 H2A 127.0 . .
C1 C2 H2A 127.0 . .
C2 C3 C4 108.9(7) . .
C2 C3 H3A 125.6 . .
C4 C3 H3A 125.6 . .
N1 C4 C3 108.4(7) . .
N1 C4 C5 124.6(6) . .
C3 C4 C5 126.9(6) . .
C6 C5 C4 126.0(6) . .
C6 C5 C11 118.2(6) . .
C4 C5 C11 115.6(6) . .
N2 C6 C5 127.3(7) . .
N2 C6 C7 107.4(6) . .
C5 C6 C7 125.3(6) . .
C8 C7 C6 109.1(7) . .
C8 C7 H7A 125.5 . .
C6 C7 H7A 125.5 . .
C7 C8 C9 107.6(7) . .
C7 C8 H8A 126.2 . .
C9 C8 H8A 126.2 . .
N2 C9 C10 125.6(6) . .
N2 C9 C8 107.3(6) . .
C10 C9 C8 127.1(7) . .
C1 C10 C9 126.2(7) 2_566 .
C1 C10 C17 117.9(6) 2_566 .
C9 C10 C17 115.8(6) . .
C16 C11 C12 118.8(6) . .
C16 C11 C5 119.0(6) . .
C12 C11 C5 122.2(6) . .
C11 C12 C13 119.6(7) . .
C11 C12 H12A 120.2 . .
C13 C12 H12A 120.2 . .
C14 C13 C12 121.1(6) . .
C14 C13 H13A 119.4 . .
C12 C13 H13A 119.4 . .
C13 C14 C15 119.5(7) . .
C13 C14 I1 121.6(5) . .
C15 C14 I1 118.9(6) . .
C16 C15 C14 119.7(8) . .
C16 C15 H15A 120.1 . .
C14 C15 H15A 120.1 . .
C15 C16 C11 121.3(7) . .
C15 C16 H16A 119.4 . .
C11 C16 H16A 119.4 . .
C18 C17 C22 118.5(8) . .
C18 C17 C10 121.0(8) . .
C22 C17 C10 120.5(7) . .
C17 C18 C19 121.5(9) . .
C17 C18 H18A 119.2 . .
C19 C18 H18A 119.2 . .
C20 C19 C18 119.7(9) . .
C20 C19 H19A 120.2 . .
C18 C19 H19A 120.2 . .
C19 C20 C21 119.7(9) . .
C19 C20 I2 120.8(7) . .
C21 C20 I2 119.5(8) . .
C22 C21 C20 120.4(9) . .
C22 C21 H21A 119.8 . .
C20 C21 H21A 119.8 . .
C21 C22 C17 120.2(8) . .
C21 C22 H22A 119.9 . .
C17 C22 H22A 119.9 . .
O2 C23 O1 126.6(7) . .
O2 C23 C24 117.4(7) . .
O1 C23 C24 115.9(6) . .
C25 C24 C29 119.7(8) . .
C25 C24 C23 119.6(7) . .
C29 C24 C23 120.7(7) . .
C24 C25 C26 120.1(8) . .
C24 C25 H25A 119.9 . .
C26 C25 H25A 119.9 . .
C27 C26 C25 119.9(8) . .
C27 C26 H26A 120.1 . .
C25 C26 H26A 120.1 . .
C26 C27 C28 121.5(8) . .
C26 C27 I3 119.8(7) . .
C28 C27 I3 118.6(6) . .
C29 C28 C27 117.8(8) . .
C29 C28 H28A 121.1 . .
C27 C28 H28A 121.1 . .
C24 C29 C28 120.8(8) . .
C24 C29 H29A 119.6 . .
C28 C29 H29A 119.6 . .
C31 C32 H32A 109.5 . .
C31 C32 H32B 109.5 . .
H32A C32 H32B 109.5 . .
C31 C32 H32C 109.5 . .
H32A C32 H32C 109.5 . .
H32B C32 H32C 109.5 . .
C30 C31 C32 114.5(15) . .
C30 C31 H31A 108.6 . .
C32 C31 H31A 108.6 . .
C30 C31 H31B 108.6 . .
C32 C31 H31B 108.6 . .
H31A C31 H31B 107.6 . .
C31 C30 C30 118.0(18) . 2_565
C31 C30 H30A 107.8 . .
C30 C30 H30A 107.8 2_565 .
C31 C30 H30B 107.8 . .
C30 C30 H30B 107.8 2_565 .
H30A C30 H30B 107.1 . .

loop_
_geom_bond_atom_site_label_1
_geom_bond_atom_site_label_2
_geom_bond_distance
_geom_bond_site_symmetry_2
Sn1 N2 2.083(6) .
Sn1 N2 2.083(6) 2_566
Sn1 O1 2.095(4) .
Sn1 O1 2.095(4) 2_566
Sn1 N1 2.105(5) .
Sn1 N1 2.105(5) 2_566
I1 C14 2.096(7) .
I2 C20 2.096(10) .
I3 C27 2.097(8) .
N1 C1 1.342(9) .
N1 C4 1.382(9) .
N2 C6 1.379(8) .
N2 C9 1.385(9) .
O1 C23 1.263(9) .
O2 C23 1.218(8) .
C1 C10 1.410(10) 2_566
C1 C2 1.442(10) .
C2 C3 1.352(11) .
C2 H2A 0.9300 .
C3 C4 1.389(10) .
C3 H3A 0.9300 .
C4 C5 1.448(10) .
C5 C6 1.382(10) .
C5 C11 1.486(9) .
C6 C7 1.399(10) .
C7 C8 1.359(10) .
C7 H7A 0.9300 .
C8 C9 1.415(10) .
C8 H8A 0.9300 .
C9 C10 1.410(10) .
C10 C17 1.489(10) .
C11 C16 1.381(10) .
C11 C12 1.390(9) .
C12 C13 1.386(10) .
C12 H12A 0.9300 .
C13 C14 1.372(11) .
C13 H13A 0.9300 .
C14 C15 1.382(10) .
C15 C16 1.379(11) .
C15 H15A 0.9300 .
C16 H16A 0.9300 .
C17 C18 1.375(11) .
C17 C22 1.396(11) .
C18 C19 1.389(14) .
C18 H18A 0.9300 .
C19 C20 1.362(13) .
C19 H19A 0.9300 .
C20 C21 1.395(13) .
C21 C22 1.373(13) .
C21 H21A 0.9300 .
C22 H22A 0.9300 .
C23 C24 1.528(10) .
C24 C25 1.363(10) .
C24 C29 1.380(11) .
C25 C26 1.382(11) .
C25 H25A 0.9300 .
C26 C27 1.347(12) .
C26 H26A 0.9300 .
C27 C28 1.391(12) .
C28 C29 1.380(11) .
C28 H28A 0.9300 .
C29 H29A 0.9300 .
C32 C31 1.503(10) .
C32 H32A 0.9600 .
C32 H32B 0.9600 .
C32 H32C 0.9600 .
C31 C30 1.496(9) .
C31 H31A 0.9700 .
C31 H31B 0.9700 .
C30 C30 1.513(10) 2_565
C30 H30A 0.9700 .
C30 H30B 0.9700 .

loop_
_geom_hbond_atom_site_label_D
_geom_hbond_atom_site_label_H
_geom_hbond_atom_site_label_A
_geom_hbond_distance_DH
_geom_hbond_distance_HA
_geom_hbond_distance_DA
_geom_hbond_angle_DHA
_geom_hbond_site_symmetry_A
_geom_hbond_publ_flag
C3 H3A I3 0.93 3.26 3.989(7) 136.4 1_565 yes
C26 H26A I2 0.93 3.24 4.084(9) 151.7 1_556 yes

loop_
_geom_torsion_atom_site_label_1
_geom_torsion_atom_site_label_2
_geom_torsion_atom_site_label_3
_geom_torsion_atom_site_label_4
_geom_torsion
_geom_torsion_site_symmetry_1
_geom_torsion_site_symmetry_4
C4 N1 C1 C10 175.9(6) . 2_566
Sn1 N1 C1 C10 6.9(10) . 2_566
C4 N1 C1 C2 -2.4(8) . .
Sn1 N1 C1 C2 -171.4(4) . .
N1 C1 C2 C3 1.8(8) . .
C10 C1 C2 C3 -176.5(6) 2_566 .
C1 C2 C3 C4 -0.5(9) . .
C1 N1 C4 C3 2.1(8) . .
Sn1 N1 C4 C3 170.9(4) . .
C1 N1 C4 C5 -175.8(6) . .
Sn1 N1 C4 C5 -6.9(9) . .
C2 C3 C4 N1 -0.9(8) . .
C2 C3 C4 C5 176.9(7) . .
N1 C4 C5 C6 1.8(11) . .
C3 C4 C5 C6 -175.7(7) . .
N1 C4 C5 C11 177.6(6) . .
C3 C4 C5 C11 0.1(10) . .
C9 N2 C6 C5 -178.3(7) . .
Sn1 N2 C6 C5 -5.6(10) . .
C9 N2 C6 C7 1.0(8) . .
Sn1 N2 C6 C7 173.7(4) . .
C4 C5 C6 N2 5.1(11) . .
C11 C5 C6 N2 -170.6(6) . .
C4 C5 C6 C7 -174.1(7) . .
C11 C5 C6 C7 10.2(11) . .
N2 C6 C7 C8 -0.2(9) . .
C5 C6 C7 C8 179.1(7) . .
C6 C7 C8 C9 -0.6(9) . .
C6 N2 C9 C10 178.8(6) . .
Sn1 N2 C9 C10 6.1(10) . .
C6 N2 C9 C8 -1.4(8) . .
Sn1 N2 C9 C8 -174.1(5) . .
C7 C8 C9 N2 1.3(9) . .
C7 C8 C9 C10 -179.0(7) . .
N2 C9 C10 C1 -1.7(12) . 2_566
C8 C9 C10 C1 178.6(7) . 2_566
N2 C9 C10 C17 -179.3(7) . .
C8 C9 C10 C17 1.0(11) . .
C6 C5 C11 C16 55.7(10) . .
C4 C5 C11 C16 -120.4(8) . .
C6 C5 C11 C12 -122.0(8) . .
C4 C5 C11 C12 61.9(9) . .
C16 C11 C12 C13 -2.9(12) . .
C5 C11 C12 C13 174.8(7) . .
C11 C12 C13 C14 2.1(13) . .
C12 C13 C14 C15 -0.4(13) . .
C12 C13 C14 I1 -178.8(6) . .
C13 C14 C15 C16 -0.5(13) . .
I1 C14 C15 C16 177.9(7) . .
C14 C15 C16 C11 -0.3(14) . .
C12 C11 C16 C15 2.0(13) . .
C5 C11 C16 C15 -175.7(8) . .
C1 C10 C17 C18 75.7(10) 2_566 .
C9 C10 C17 C18 -106.5(9) . .
C1 C10 C17 C22 -106.2(8) 2_566 .
C9 C10 C17 C22 71.6(9) . .
C22 C17 C18 C19 -0.2(13) . .
C10 C17 C18 C19 178.0(8) . .
C17 C18 C19 C20 1.1(15) . .
C18 C19 C20 C21 -2.0(15) . .
C18 C19 C20 I2 178.9(8) . .
C19 C20 C21 C22 1.9(14) . .
I2 C20 C21 C22 -179.0(7) . .
C20 C21 C22 C17 -0.9(13) . .
C18 C17 C22 C21 0.1(12) . .
C10 C17 C22 C21 -178.1(8) . .
Sn1 O1 C23 O2 23.8(12) . .
Sn1 O1 C23 C24 -154.8(5) . .
O2 C23 C24 C25 2.0(11) . .
O1 C23 C24 C25 -179.2(7) . .
O2 C23 C24 C29 -176.8(8) . .
O1 C23 C24 C29 1.9(11) . .
C29 C24 C25 C26 0.5(13) . .
C23 C24 C25 C26 -178.3(8) . .
C24 C25 C26 C27 0.3(14) . .
C25 C26 C27 C28 -2.0(15) . .
C25 C26 C27 I3 -179.0(7) . .
C26 C27 C28 C29 2.9(14) . .
I3 C27 C28 C29 179.9(7) . .
C25 C24 C29 C28 0.4(13) . .
C23 C24 C29 C28 179.3(8) . .
C27 C28 C29 C24 -2.1(14) . .
C32 C31 C30 C30 -171.9(19) . 2_565
